data_1542422
loop_
_publ_author_name
'Rettenmeier, Christoph A.'
'Wadepohl, Hubert'
'Gade, Lutz H.'

_publ_section_title
;
 Electronic structure and reactivity of nickel(i) pincer complexes: their
 aerobic transformation to peroxo species and site selective C--H
 oxygenation
;
_journal_issue 6
_journal_name_full 'Chem. Sci.'
_journal_page_first 3533
_journal_paper_doi 10.1039/C5SC04644K
_journal_volume 7
_journal_year 2016
_chemical_absolute_configuration ad
_chemical_formula_moiety 'C18 H25 N3 Ni O3'
_chemical_formula_sum 'C18 H25 N3 Ni O3'
_chemical_formula_weight 390.12
_space_group_crystal_system monoclinic
_space_group_IT_number 4
_space_group_name_Hall 'P 2yb'
_space_group_name_H-M_alt 'P 1 21 1'
_symmetry_cell_setting monoclinic
_symmetry_Int_Tables_number 4
_symmetry_space_group_name_Hall 'P 2yb'
_symmetry_space_group_name_H-M 'P 1 21 1'
_atom_sites_solution_hydrogens mixed
_atom_sites_solution_primary heavy
_atom_sites_solution_secondary difmap
_audit_block_code ga_cr5
_audit_creation_date 2015-11-24
_audit_creation_method
;
Olex2 1.2
(compiled 2015.09.30 svn.r3233 for OlexSys, GUI svn.r5103)
;
_audit_update_record
;
2015-11-26 deposited with the CCDC.
2016-02-11 downloaded from the CCDC.
;
_cell_angle_alpha 90
_cell_angle_beta 104.097(6)
_cell_angle_gamma 90
_cell_formula_units_Z 2
_cell_length_a 11.854(6)
_cell_length_b 6.070(3)
_cell_length_c 12.641(6)
_cell_measurement_reflns_used 5364
_cell_measurement_temperature 100(2)
_cell_measurement_theta_max 28.90
_cell_measurement_theta_min 2.71
_cell_volume 882.2(8)
_computing_cell_refinement
;
SAINT (see _computing_data_reduction). Includes estimated systematic errors
 of the unit cell constants from Monte Carlo simulations.
;
_computing_data_collection 'SMART-5.631 (Bruker AXS, 2003)'
_computing_data_reduction 'SAINT V7.68A (Bruker AXS, 1997-2013),SADABS-2014_5 (Sheldrick and Bruker AXS, 1997-2014)'
_computing_molecular_graphics 'Olex2 (Dolomanov et al., 2009)'
_computing_publication_material 'encif (Wadepohl, 2009-15); encifer 1.5 (CCDC, 2014)'
_computing_structure_refinement 'ShelXL (Sheldrick, 2015)'
_computing_structure_solution 'DIRDIF (Beurskens et al., 1999-2008)'
_diffrn_ambient_environment 'perfluoro polyether oil / N~2~'
_diffrn_ambient_temperature 100(1)
_diffrn_detector 'CCD plate'
_diffrn_detector_area_resol_mean 8.19
_diffrn_detector_type CCD-PXL-KAF2
_diffrn_measured_fraction_theta_full 0.999
_diffrn_measured_fraction_theta_max 0.997
_diffrn_measurement_device 'three-circle diffractometer'
_diffrn_measurement_device_type 'Bruker AXS Smart 1000'
_diffrn_measurement_method '\f- and \w-scans'
_diffrn_measurement_specimen_support 'polyimid foil'
_diffrn_radiation_monochromator graphite
_diffrn_radiation_probe x-ray
_diffrn_radiation_type MoK\a
_diffrn_radiation_wavelength 0.71073
_diffrn_reflns_av_R_equivalents 0.0512
_diffrn_reflns_av_unetI/netI 0.0590
_diffrn_reflns_Laue_measured_fraction_full 0.999
_diffrn_reflns_Laue_measured_fraction_max 0.997
_diffrn_reflns_limit_h_max 16
_diffrn_reflns_limit_h_min -16
_diffrn_reflns_limit_k_max 8
_diffrn_reflns_limit_k_min -8
_diffrn_reflns_limit_l_max 17
_diffrn_reflns_limit_l_min -17
_diffrn_reflns_number 21092
_diffrn_reflns_point_group_measured_fraction_full 1.000
_diffrn_reflns_point_group_measured_fraction_max 0.998
_diffrn_reflns_theta_full 25.242
_diffrn_reflns_theta_max 30.507
_diffrn_reflns_theta_min 1.661
_diffrn_source 'sealed X-Ray tube (Mo)'
_diffrn_source_type 'fine focus tube'
_diffrn_standards_number 0
_exptl_absorpt_coefficient_mu 1.122
_exptl_absorpt_correction_T_max 0.7464
_exptl_absorpt_correction_T_min 0.6478
_exptl_absorpt_correction_type multi-scan
_exptl_absorpt_process_details
;
multi-scan from symmetry-related measurements (Blessing 1995)
SADABS (see _computing_data_reduction)
;
_exptl_crystal_colour orange
_exptl_crystal_density_diffrn 1.469
_exptl_crystal_description needle
_exptl_crystal_F_000 412
_exptl_crystal_size_max 0.230
_exptl_crystal_size_mid 0.100
_exptl_crystal_size_min 0.080
_refine_diff_density_max 0.452
_refine_diff_density_min -0.345
_refine_diff_density_rms 0.065
_refine_ls_abs_structure_details
;
 Flack x determined using 1866 quotients [(I+)-(I-)]/[(I+)+(I-)]
 (Parsons, Flack and Wagner, Acta Cryst. B69 (2013) 249-259).
;
_refine_ls_abs_structure_Flack 0.013(7)
_refine_ls_extinction_method none
_refine_ls_goodness_of_fit_ref 0.977
_refine_ls_hydrogen_treatment mixed
_refine_ls_matrix_type full
_refine_ls_number_parameters 273
_refine_ls_number_reflns 5365
_refine_ls_number_restraints 1
_refine_ls_restrained_S_all 0.977
_refine_ls_R_factor_all 0.0463
_refine_ls_R_factor_gt 0.0345
_refine_ls_shift/su_max 0.000
_refine_ls_shift/su_mean 0.000
_refine_ls_structure_factor_coef Fsqd
_refine_ls_weighting_details 'w=1/[\s^2^(Fo^2^)+(0.0270P)^2^] where P=(Fo^2^+2Fc^2^)/3'
_refine_ls_weighting_scheme calc
_refine_ls_wR_factor_gt 0.0631
_refine_ls_wR_factor_ref 0.0662
_reflns_Friedel_coverage 0.842
_reflns_Friedel_fraction_full 1.000
_reflns_Friedel_fraction_max 0.998
_reflns_number_gt 4646
_reflns_number_total 5365
_reflns_threshold_expression 'I > 2\s(I)'
_cod_data_source_file c5sc04644k2.cif
_cod_data_source_block ga_cr5
_cod_depositor_comments 'Adding full bibliography for 1542422--1542426.cif.'
_cod_original_cell_volume 882.2(7)
_cod_original_sg_symbol_H-M 'P 21'
_cod_database_code 1542422
_audit_block_refno 1039
_audit_block_usercomment CR87r
_shelx_space_group_comment
;
The symmetry employed for this shelxl refinement is uniquely defined
by the following loop, which should always be used as a source of
symmetry information in preference to the above space-group names.
They are only intended as comments.
;
_shelx_estimated_absorpt_t_max 0.916
_shelx_estimated_absorpt_t_min 0.782
_shelxl_version_number 2014/7
_olex2_refinement_description
;
1. Fixed Uiso
 At 1.2 times of:
  All C(H) groups, All C(H,H) groups
 At 1.5 times of:
  All C(H,H,H) groups
2.a Idealised Me refined as rotating group with stretchable bonds:
 C14(H14A,H14B,H14C), C15(H15A,H15B,H15C), C17(H17A,H17B,H17C), C18(H18A,H18B,
 H18C)
;
_olex2_submission_special_instructions 'No special instructions were received'

loop_
_symmetry_equiv_pos_as_xyz
'x, y, z'
'-x, y+1/2, -z'

loop_
_atom_site_label
_atom_site_type_symbol
_atom_site_fract_x
_atom_site_fract_y
_atom_site_fract_z
_atom_site_U_iso_or_equiv
_atom_site_adp_type
_atom_site_occupancy
_atom_site_site_symmetry_order
_atom_site_calc_flag
_atom_site_refinement_flags_posn
Ni Ni 0.18370(3) -0.01161(6) 0.26487(3) 0.01285(8) Uani 1 1 d .
O1 O 0.33566(17) 0.4559(4) 0.11785(16) 0.0196(5) Uani 1 1 d .
O2 O -0.03247(18) -0.3951(4) 0.38205(18) 0.0204(5) Uani 1 1 d .
O3 O 0.31165(17) -0.1591(3) 0.34918(17) 0.0169(4) Uani 1 1 d .
N1 N 0.2808(2) 0.1765(4) 0.2104(2) 0.0148(5) Uani 1 1 d .
N2 N 0.0449(2) 0.1371(4) 0.19305(19) 0.0148(5) Uani 1 1 d .
N3 N 0.1003(2) -0.2146(4) 0.3184(2) 0.0148(5) Uani 1 1 d .
C1 C 0.4090(3) 0.1538(5) 0.2302(2) 0.0156(6) Uani 1 1 d .
H1 H 0.445(3) 0.134(6) 0.305(3) 0.019 Uiso 1 1 d R
C2 C 0.4422(3) 0.3773(5) 0.1914(3) 0.0191(6) Uani 1 1 d .
H2A H 0.502(3) 0.365(6) 0.151(3) 0.023 Uiso 1 1 d R
H2B H 0.461(2) 0.476(7) 0.250(2) 0.023 Uiso 1 1 d R
C3 C 0.2485(3) 0.3427(5) 0.1453(2) 0.0168(6) Uani 1 1 d .
C4 C 0.1337(3) 0.4142(5) 0.1017(2) 0.0193(7) Uani 1 1 d .
H4 H 0.126(3) 0.543(6) 0.065(3) 0.023 Uiso 1 1 d R
C5 C 0.0403(3) 0.3191(5) 0.1270(2) 0.0160(6) Uani 1 1 d .
C6 C -0.0821(3) 0.4049(6) 0.0883(3) 0.0199(7) Uani 1 1 d .
H6A H -0.113(3) 0.401(5) 0.008(3) 0.024 Uiso 1 1 d R
H6B H -0.086(3) 0.552(6) 0.113(3) 0.024 Uiso 1 1 d R
C7 C -0.1533(3) 0.2530(6) 0.1436(3) 0.0232(7) Uani 1 1 d .
H7A H -0.217(3) 0.170(6) 0.093(3) 0.028 Uiso 1 1 d R
H7B H -0.189(3) 0.319(6) 0.195(3) 0.028 Uiso 1 1 d R
C8 C -0.0654(2) 0.0888(5) 0.2050(2) 0.0169(6) Uani 1 1 d .
C9 C -0.0934(3) -0.0800(5) 0.2644(2) 0.0174(6) Uani 1 1 d .
H9 H -0.169(3) -0.098(5) 0.270(3) 0.021 Uiso 1 1 d R
C10 C -0.0074(3) -0.2264(5) 0.3209(2) 0.0159(6) Uani 1 1 d .
C11 C 0.0812(3) -0.4795(6) 0.4440(3) 0.0215(7) Uani 1 1 d .
H11A H 0.077(3) -0.635(6) 0.444(3) 0.026 Uiso 1 1 d R
H11B H 0.093(3) -0.425(5) 0.516(3) 0.026 Uiso 1 1 d R
C12 C 0.1669(3) -0.3944(5) 0.3810(2) 0.0151(6) Uani 1 1 d .
H12 H 0.183(2) -0.491(6) 0.331(2) 0.018 Uiso 1 1 d R
C13 C 0.2850(3) -0.2883(5) 0.4343(2) 0.0160(6) Uani 1 1 d .
C14 C 0.3784(3) -0.4637(5) 0.4684(2) 0.0207(7) Uani 1 1 d .
H14A H 0.3824(12) -0.553(3) 0.4048(12) 0.031 Uiso 1 1 calc GR
H14B H 0.3592(10) -0.558(3) 0.5245(16) 0.031 Uiso 1 1 calc GR
H14C H 0.4539(14) -0.3926(13) 0.4978(16) 0.031 Uiso 1 1 calc GR
C15 C 0.2792(3) -0.1409(5) 0.5312(2) 0.0214(6) Uani 1 1 d .
H15A H 0.3518(15) -0.057(3) 0.5541(12) 0.032 Uiso 1 1 calc GR
H15B H 0.2689(18) -0.2328(17) 0.5921(12) 0.032 Uiso 1 1 calc GR
H15C H 0.2134(16) -0.039(3) 0.5096(7) 0.032 Uiso 1 1 calc GR
C16 C 0.4410(2) -0.0460(5) 0.1695(2) 0.0154(6) Uani 1 1 d .
H16 H 0.404(3) -0.181(6) 0.198(3) 0.019 Uiso 1 1 d R
C17 C 0.5719(3) -0.0857(5) 0.2037(3) 0.0225(7) Uani 1 1 d .
H17A H 0.5909(5) -0.209(3) 0.1659(16) 0.034 Uiso 1 1 calc GR
H17B H 0.5946(6) -0.113(4) 0.2795(16) 0.034 Uiso 1 1 calc GR
H17C H 0.6113(9) 0.040(3) 0.1870(16) 0.034 Uiso 1 1 calc GR
C18 C 0.3991(2) -0.0236(7) 0.0464(2) 0.0199(5) Uani 1 1 d .
H18A H 0.3178(14) 0.015(4) 0.0275(4) 0.030 Uiso 1 1 calc GR
H18B H 0.4101(17) -0.161(3) 0.0124(6) 0.030 Uiso 1 1 calc GR
H18C H 0.4430(15) 0.090(3) 0.0213(6) 0.030 Uiso 1 1 calc GR

loop_
_atom_site_aniso_label
_atom_site_aniso_U_11
_atom_site_aniso_U_22
_atom_site_aniso_U_33
_atom_site_aniso_U_23
_atom_site_aniso_U_13
_atom_site_aniso_U_12
Ni 0.01410(15) 0.00987(14) 0.01497(15) 0.00300(19) 0.00432(11) 0.00141(18)
O1 0.0248(10) 0.0127(13) 0.0218(10) 0.0032(8) 0.0067(8) -0.0039(9)
O2 0.0182(11) 0.0198(11) 0.0247(12) 0.0048(9) 0.0081(9) -0.0029(9)
O3 0.0148(10) 0.0169(10) 0.0193(11) 0.0075(8) 0.0050(8) 0.0009(8)
N1 0.0164(13) 0.0122(12) 0.0163(13) 0.0003(9) 0.0048(10) 0.0008(9)
N2 0.0176(13) 0.0133(11) 0.0133(12) 0.0001(9) 0.0031(10) 0.0024(10)
N3 0.0146(12) 0.0138(12) 0.0165(12) 0.0021(9) 0.0045(10) 0.0014(10)
C1 0.0167(15) 0.0141(14) 0.0171(16) -0.0001(11) 0.0062(12) -0.0030(11)
C2 0.0244(17) 0.0148(15) 0.0186(15) 0.0002(12) 0.0062(13) -0.0036(12)
C3 0.0237(16) 0.0107(13) 0.0174(14) -0.0015(11) 0.0079(12) -0.0012(12)
C4 0.0284(17) 0.0123(13) 0.0169(16) 0.0056(11) 0.0048(13) 0.0035(12)
C5 0.0224(15) 0.0104(13) 0.0126(13) -0.0006(10) -0.0007(11) 0.0034(11)
C6 0.0244(16) 0.0142(13) 0.0183(17) 0.0011(12) -0.0003(13) 0.0076(12)
C7 0.0212(17) 0.0238(16) 0.0237(17) 0.0035(13) 0.0038(13) 0.0087(13)
C8 0.0156(14) 0.0201(14) 0.0142(14) -0.0034(12) 0.0019(11) 0.0060(12)
C9 0.0122(14) 0.0220(15) 0.0182(15) -0.0007(11) 0.0043(11) 0.0011(10)
C10 0.0182(15) 0.0148(14) 0.0150(14) -0.0015(11) 0.0047(11) -0.0012(11)
C11 0.0211(14) 0.020(2) 0.0243(15) 0.0085(14) 0.0079(11) 0.0006(14)
C12 0.0211(15) 0.0099(13) 0.0152(14) 0.0035(10) 0.0058(11) 0.0022(11)
C13 0.0187(15) 0.0133(13) 0.0162(14) 0.0012(11) 0.0046(11) 0.0023(11)
C14 0.0219(14) 0.022(2) 0.0182(14) 0.0030(11) 0.0043(11) 0.0054(11)
C15 0.0250(16) 0.0207(16) 0.0188(15) -0.0030(12) 0.0058(12) 0.0020(12)
C16 0.0151(13) 0.0110(17) 0.0210(13) -0.0026(11) 0.0060(10) -0.0015(11)
C17 0.0210(16) 0.0221(15) 0.0242(16) -0.0046(12) 0.0055(13) -0.0014(12)
C18 0.0205(13) 0.0181(13) 0.0212(13) -0.0062(16) 0.0052(10) -0.0029(16)

loop_
_atom_type_symbol
_atom_type_description
_atom_type_scat_dispersion_real
_atom_type_scat_dispersion_imag
_atom_type_scat_source
C C 0.0033 0.0016 'International Tables Vol C Tables 4.2.6.8 and 6.1.1.4'
H H 0.0000 0.0000 'International Tables Vol C Tables 4.2.6.8 and 6.1.1.4'
N N 0.0061 0.0033 'International Tables Vol C Tables 4.2.6.8 and 6.1.1.4'
Ni Ni 0.3393 1.1124 'International Tables Vol C Tables 4.2.6.8 and 6.1.1.4'
O O 0.0106 0.0060 'International Tables Vol C Tables 4.2.6.8 and 6.1.1.4'

loop_
_geom_angle_atom_site_label_1
_geom_angle_atom_site_label_2
_geom_angle_atom_site_label_3
_geom_angle
O3 Ni N1 90.90(10)
O3 Ni N2 173.21(10)
N1 Ni N2 94.19(11)
N3 Ni O3 84.34(10)
N3 Ni N1 174.40(11)
N3 Ni N2 90.79(11)
C3 O1 C2 105.5(2)
C10 O2 C11 105.4(2)
C13 O3 Ni 113.41(17)
C1 N1 Ni 125.34(19)
C3 N1 Ni 126.5(2)
C3 N1 C1 108.1(2)
C5 N2 Ni 124.9(2)
C5 N2 C8 109.7(2)
C8 N2 Ni 125.3(2)
C10 N3 Ni 133.0(2)
C10 N3 C12 110.7(2)
C12 N3 Ni 115.99(18)
N1 C1 H1 111.7(19)
N1 C1 C2 101.4(2)
N1 C1 C16 110.9(2)
C2 C1 H1 110(2)
C2 C1 C16 115.3(3)
C16 C1 H1 107(2)
O1 C2 C1 104.2(2)
O1 C2 H2A 108.9(19)
O1 C2 H2B 107(2)
C1 C2 H2A 112(2)
C1 C2 H2B 110(2)
H2A C2 H2B 113(3)
O1 C3 C4 118.0(3)
N1 C3 O1 115.5(3)
N1 C3 C4 126.5(3)
C3 C4 H4 115(2)
C5 C4 C3 123.0(3)
C5 C4 H4 121(2)
N2 C5 C6 111.5(3)
C4 C5 N2 124.8(3)
C4 C5 C6 123.6(3)
C5 C6 H6A 114.4(19)
C5 C6 H6B 110(2)
C5 C6 C7 103.8(3)
H6A C6 H6B 109(3)
C7 C6 H6A 110.3(19)
C7 C6 H6B 110(2)
C6 C7 H7A 115(2)
C6 C7 H7B 116(2)
H7A C7 H7B 105(3)
C8 C7 C6 104.1(3)
C8 C7 H7A 108(2)
C8 C7 H7B 107(2)
N2 C8 C7 110.8(3)
C9 C8 N2 125.8(3)
C9 C8 C7 123.4(3)
C8 C9 H9 120(2)
C8 C9 C10 120.9(3)
C10 C9 H9 119(2)
O2 C10 C9 122.2(3)
N3 C10 O2 114.3(3)
N3 C10 C9 123.5(3)
O2 C11 H11A 108(2)
O2 C11 H11B 107(2)
O2 C11 C12 104.1(2)
H11A C11 H11B 110(3)
C12 C11 H11A 112(2)
C12 C11 H11B 115(2)
N3 C12 C11 101.2(2)
N3 C12 H12 106(2)
N3 C12 C13 103.8(2)
C11 C12 H12 115(2)
C11 C12 C13 124.3(3)
C13 C12 H12 104.5(18)
O3 C13 C12 104.2(2)
O3 C13 C14 108.5(2)
O3 C13 C15 110.1(2)
C14 C13 C12 110.7(2)
C14 C13 C15 110.7(2)
C15 C13 C12 112.5(3)
C13 C14 H14A 109.5
C13 C14 H14B 109.5
C13 C14 H14C 109.5
H14A C14 H14B 109.5
H14A C14 H14C 109.5
H14B C14 H14C 109.5
C13 C15 H15A 109.5
C13 C15 H15B 109.5
C13 C15 H15C 109.5
H15A C15 H15B 109.5
H15A C15 H15C 109.5
H15B C15 H15C 109.5
C1 C16 H16 106.0(19)
C17 C16 C1 110.0(2)
C17 C16 H16 105.4(19)
C18 C16 C1 112.5(3)
C18 C16 H16 111.4(19)
C18 C16 C17 111.1(2)
C16 C17 H17A 109.5
C16 C17 H17B 109.5
C16 C17 H17C 109.5
H17A C17 H17B 109.5
H17A C17 H17C 109.5
H17B C17 H17C 109.5
C16 C18 H18A 109.5
C16 C18 H18B 109.5
C16 C18 H18C 109.5
H18A C18 H18B 109.5
H18A C18 H18C 109.5
H18B C18 H18C 109.5

loop_
_geom_bond_atom_site_label_1
_geom_bond_atom_site_label_2
_geom_bond_distance
Ni O3 1.857(2)
Ni N1 1.868(3)
Ni N2 1.903(2)
Ni N3 1.811(3)
O1 C2 1.454(4)
O1 C3 1.354(3)
O2 C10 1.358(3)
O2 C11 1.476(4)
O3 C13 1.428(3)
N1 C1 1.485(4)
N1 C3 1.299(4)
N2 C5 1.377(4)
N2 C8 1.383(4)
N3 C10 1.287(4)
N3 C12 1.461(4)
C1 H1 0.95(3)
C1 C2 1.526(4)
C1 C16 1.532(4)
C2 H2A 0.98(3)
C2 H2B 0.93(4)
C3 C4 1.407(4)
C4 H4 0.90(3)
C4 C5 1.354(4)
C5 C6 1.506(4)
C6 H6A 0.99(3)
C6 H6B 0.95(4)
C6 C7 1.529(5)
C7 H7A 0.99(4)
C7 H7B 0.95(4)
C7 C8 1.513(4)
C8 C9 1.358(4)
C9 H9 0.93(3)
C9 C10 1.409(4)
C11 H11A 0.94(4)
C11 H11B 0.94(3)
C11 C12 1.525(4)
C12 H12 0.91(3)
C12 C13 1.539(4)
C13 C14 1.521(4)
C13 C15 1.532(4)
C14 H14A 0.981(18)
C14 H14B 0.981(18)
C14 H14C 0.981(18)
C15 H15A 0.982(18)
C15 H15B 0.982(18)
C15 H15C 0.982(18)
C16 H16 1.03(4)
C16 C17 1.525(4)
C16 C18 1.520(4)
C17 H17A 0.944(19)
C17 H17B 0.944(19)
C17 H17C 0.944(19)
C18 H18A 0.964(17)
C18 H18B 0.964(17)
C18 H18C 0.964(17)

loop_
_geom_torsion_atom_site_label_1
_geom_torsion_atom_site_label_2
_geom_torsion_atom_site_label_3
_geom_torsion_atom_site_label_4
_geom_torsion
Ni O3 C13 C12 40.6(3)
Ni O3 C13 C14 158.58(18)
Ni O3 C13 C15 -80.1(3)
Ni N1 C1 C2 -166.7(2)
Ni N1 C1 C16 70.4(3)
Ni N1 C3 O1 179.45(18)
Ni N1 C3 C4 -0.5(4)
Ni N2 C5 C4 1.8(4)
Ni N2 C5 C6 -176.6(2)
Ni N2 C8 C7 175.0(2)
Ni N2 C8 C9 -4.2(4)
Ni N3 C10 O2 -171.8(2)
Ni N3 C10 C9 9.0(5)
Ni N3 C12 C11 161.0(2)
Ni N3 C12 C13 31.2(3)
O1 C3 C4 C5 -177.3(3)
O2 C11 C12 N3 19.5(3)
O2 C11 C12 C13 134.9(3)
O3 Ni N1 C1 7.1(2)
O3 Ni N1 C3 -176.2(3)
O3 Ni N3 C10 165.0(3)
O3 Ni N3 C12 -8.3(2)
N1 Ni O3 C13 162.86(19)
N1 C1 C2 O1 -22.2(3)
N1 C1 C16 C17 -171.9(2)
N1 C1 C16 C18 63.6(3)
N1 C3 C4 C5 2.7(5)
N2 Ni N1 C1 -177.4(2)
N2 Ni N1 C3 -0.7(3)
N2 Ni N3 C10 -10.3(3)
N2 Ni N3 C12 176.5(2)
N2 C5 C6 C7 1.9(3)
N2 C8 C9 C10 -0.2(5)
N3 Ni O3 C13 -20.1(2)
N3 C12 C13 O3 -43.2(3)
N3 C12 C13 C14 -159.7(2)
N3 C12 C13 C15 76.0(3)
C1 N1 C3 O1 -3.4(3)
C1 N1 C3 C4 176.7(3)
C2 O1 C3 N1 -11.9(3)
C2 O1 C3 C4 168.1(3)
C2 C1 C16 C17 73.6(3)
C2 C1 C16 C18 -50.9(3)
C3 O1 C2 C1 21.1(3)
C3 N1 C1 C2 16.1(3)
C3 N1 C1 C16 -106.9(3)
C3 C4 C5 N2 -3.3(5)
C3 C4 C5 C6 174.9(3)
C4 C5 C6 C7 -176.5(3)
C5 N2 C8 C7 -1.0(3)
C5 N2 C8 C9 179.9(3)
C5 C6 C7 C8 -2.3(3)
C6 C7 C8 N2 2.1(3)
C6 C7 C8 C9 -178.7(3)
C7 C8 C9 C10 -179.3(3)
C8 N2 C5 C4 177.8(3)
C8 N2 C5 C6 -0.6(3)
C8 C9 C10 O2 179.2(3)
C8 C9 C10 N3 -1.7(5)
C10 O2 C11 C12 -19.3(3)
C10 N3 C12 C11 -13.7(3)
C10 N3 C12 C13 -143.5(3)
C11 O2 C10 N3 11.7(3)
C11 O2 C10 C9 -169.1(3)
C11 C12 C13 O3 -157.4(3)
C11 C12 C13 C14 86.1(3)
C11 C12 C13 C15 -38.2(4)
C12 N3 C10 O2 1.7(4)
C12 N3 C10 C9 -177.4(3)
C16 C1 C2 O1 97.7(3)
